data_2013898
loop_
_publ_author_name
'Chaigneau, Julienne'
'Marrot, Jerome'
'Riou, Didier'

_publ_section_title
;Diaquatetrakis(pyridine-2,6-dicarboxylato-\k^2^<i>O</i>^2^,<i>O</i>^6^)tetrakis(\m-pyridine-3,5-dicarboxylic
 acid-\k^2^<i>N</i>:<i>O</i>)tetracopper(II): a copper complex with tetrameric
 molecular units
;
_journal_issue 3
_journal_name_full 'Acta Crystallographica Section C'
_journal_page_first m101
_journal_page_last m103
_journal_paper_doi 10.1107/S0108270104001027
_journal_volume 60
_journal_year 2004
_chemical_formula_iupac '[Cu4 (C7 H3 N O4)4 (C7 H5 N O4)4 (H2 O)2]'
_chemical_formula_moiety 'C56 H36 Cu4 N8 O34'
_chemical_formula_sum 'C56 H36 Cu4 N8 O34'
_chemical_formula_weight 1619.09
_chemical_name_common
;Diaquatetrakis(pyridine-2,6-dicarboxylato-\k^2^O^2^,O^6^)tetrakis(\m-pyridine-
3,5-dicarboxylic
 acid-\k^2^N:O)tetracopper(II)
;
_space_group_IT_number 2
_symmetry_cell_setting triclinic
_symmetry_space_group_name_Hall '-P 1'
_symmetry_space_group_name_H-M 'P -1'
_atom_sites_solution_hydrogens geom
_atom_sites_solution_primary direct
_atom_sites_solution_secondary difmap
_audit_creation_method SHELXL-97
_cell_angle_alpha 96.4800(10)
_cell_angle_beta 94.9710(10)
_cell_angle_gamma 95.2290(10)
_cell_formula_units_Z 1
_cell_length_a 7.1350(2)
_cell_length_b 11.86140(10)
_cell_length_c 17.0675(3)
_cell_measurement_reflns_used 3414
_cell_measurement_temperature 296(2)
_cell_measurement_theta_max 27.00
_cell_measurement_theta_min 1.21
_cell_volume 1422.36(5)
_computing_cell_refinement 'SAINT (Bruker, 1996)'
_computing_data_collection 'SMART (Bruker, 1996)'
_computing_data_reduction SAINT
_computing_molecular_graphics 'SHELXTL (Bruker, 1996)'
_computing_publication_material 'SHELXTL and PLATON (Spek, 2003)'
_computing_structure_refinement 'SHELXL97 (Sheldrick, 1997)'
_computing_structure_solution 'SHELXS97 (Sheldrick, 1997)'
_diffrn_ambient_temperature 296(2)
_diffrn_measured_fraction_theta_full 0.988
_diffrn_measured_fraction_theta_max 0.988
_diffrn_measurement_device_type
;
Bruker SMART 1K CCD
;
_diffrn_measurement_method '\f and \w scans'
_diffrn_radiation_monochromator graphite
_diffrn_radiation_source 'fine-focus sealed tube'
_diffrn_radiation_type MoK\a
_diffrn_radiation_wavelength 0.71073
_diffrn_reflns_av_R_equivalents 0.0335
_diffrn_reflns_av_sigmaI/netI 0.0854
_diffrn_reflns_limit_h_max 9
_diffrn_reflns_limit_h_min -9
_diffrn_reflns_limit_k_max 11
_diffrn_reflns_limit_k_min -15
_diffrn_reflns_limit_l_max 21
_diffrn_reflns_limit_l_min -21
_diffrn_reflns_number 8996
_diffrn_reflns_theta_full 27.00
_diffrn_reflns_theta_max 27.00
_diffrn_reflns_theta_min 1.21
_diffrn_standards_decay_% 0
_diffrn_standards_interval_count 0
_diffrn_standards_interval_time 0
_diffrn_standards_number 0
_exptl_absorpt_coefficient_mu 1.592
_exptl_absorpt_correction_T_max 0.9105
_exptl_absorpt_correction_T_min 0.7847
_exptl_absorpt_correction_type multi-scan
_exptl_absorpt_process_details '(SADABS; Sheldrick, 1997)'
_exptl_crystal_colour blue
_exptl_crystal_density_diffrn 1.890
_exptl_crystal_density_method 'not measured'
_exptl_crystal_description parallelepiped
_exptl_crystal_F_000 816
_exptl_crystal_size_max 0.16
_exptl_crystal_size_mid 0.10
_exptl_crystal_size_min 0.06
_refine_diff_density_max 0.531
_refine_diff_density_min -0.998
_refine_ls_extinction_method none
_refine_ls_goodness_of_fit_ref 0.986
_refine_ls_hydrogen_treatment constr
_refine_ls_matrix_type full
_refine_ls_number_parameters 471
_refine_ls_number_reflns 6126
_refine_ls_number_restraints 2
_refine_ls_restrained_S_all 0.986
_refine_ls_R_factor_all 0.0970
_refine_ls_R_factor_gt 0.0492
_refine_ls_shift/su_max 0.000
_refine_ls_shift/su_mean 0.000
_refine_ls_structure_factor_coef Fsqd
_refine_ls_weighting_details 'calc w=1/[\s^2^(Fo^2^)+(0.0645P)^2^] where P=(Fo^2^+2Fc^2^)/3'
_refine_ls_weighting_scheme calc
_refine_ls_wR_factor_gt 0.1256
_refine_ls_wR_factor_ref 0.1383
_reflns_number_gt 3728
_reflns_number_total 6126
_reflns_threshold_expression I>2\s(I)
_cod_data_source_file tr1072.cif
_cod_data_source_block I
_cod_depositor_comments
;
The following automatic conversions were performed:
'_symmetry_cell_setting' value 'Triclinic' changed to 'triclinic'
according to '/home/saulius/struct/CIF-dictionaries/cif_core.dic'
dictionary named 'cif_core.dic' version 2.4.1 from 2010-06-29.

Automatic conversion script
Id: cif_fix_enum 1527 2010-12-29 10:47:43Z saulius 

The following automatic conversions were performed:

'_symmetry_cell_setting' value 'Triclinic' changed to 'triclinic'
according to /home/saulius/struct/CIF-dictionaries/cif_core.dic
dictionary named 'cif_core.dic' version 2.4.1 from 2010-06-29.

Automatic conversion script
Id: cif_fix_values 1715 2011-07-08 13:25:40Z adriana 
;
_cod_database_code 2013898
_cod_database_fobs_code 2013898

loop_
_symmetry_equiv_pos_as_xyz
'x, y, z'
'-x, -y, -z'

loop_
_atom_site_label
_atom_site_fract_x
_atom_site_fract_y
_atom_site_fract_z
_atom_site_U_iso_or_equiv
_atom_site_adp_type
_atom_site_calc_flag
_atom_site_refinement_flags
_atom_site_occupancy
_atom_site_disorder_assembly
_atom_site_disorder_group
_atom_site_type_symbol
Cu1 0.47689(8) 0.29266(4) 0.14473(3) 0.02788(17) Uani d . 1 . . Cu
Cu2 -0.20124(8) 0.08634(4) 0.38766(3) 0.03103(18) Uani d . 1 . . Cu
N1A 0.3499(5) 0.1374(3) 0.1431(2) 0.0257(8) Uani d . 1 . . N
C1B 0.2971(6) 0.1005(4) 0.2101(3) 0.0280(10) Uani d . 1 . . C
H1B 0.3276 0.1477 0.2577 0.034 Uiso calc R 1 . . H
C1C 0.1982(6) -0.0060(4) 0.2109(3) 0.0249(10) Uani d . 1 . . C
C1D 0.1538(6) -0.0745(4) 0.1396(3) 0.0280(10) Uani d . 1 . . C
H1D 0.0856 -0.1455 0.1382 0.034 Uiso calc R 1 . . H
C1E 0.2097(6) -0.0383(4) 0.0704(3) 0.0264(10) Uani d . 1 . . C
C1F 0.3052(6) 0.0687(4) 0.0740(3) 0.0281(10) Uani d . 1 . . C
H1F 0.3401 0.0946 0.0274 0.034 Uiso calc R 1 . . H
C1G 0.1554(7) -0.1142(4) -0.0052(3) 0.0303(11) Uani d . 1 . . C
C1H 0.1381(6) -0.0405(4) 0.2874(3) 0.0277(10) Uani d . 1 . . C
O1I 0.2288(5) -0.0743(3) -0.06623(18) 0.0377(8) Uani d . 1 . . O
H1I 0.2066 -0.1221 -0.1053 0.057 Uiso calc R 1 . . H
O1J 0.0569(5) -0.2036(3) -0.00920(19) 0.0405(9) Uani d . 1 . . O
O1K 0.1398(5) 0.0262(3) 0.34677(19) 0.0409(9) Uani d . 1 . . O
O1L 0.0832(5) -0.1502(3) 0.28148(19) 0.0393(9) Uani d . 1 . . O
H1L 0.0406 -0.1652 0.3226 0.059 Uiso calc R 1 . . H
O1W 0.2056(5) 0.3731(3) 0.1264(2) 0.0446(9) Uani d D 1 . . O
H1W 0.123(7) 0.329(4) 0.091(3) 0.08(2) Uiso d D 1 . . H
H2W 0.249(8) 0.429(4) 0.102(3) 0.080 Uiso d D 1 . . H
N2A 0.6478(5) 0.4269(3) 0.1530(2) 0.0245(8) Uani d . 1 . . N
C2B 0.7051(6) 0.4804(3) 0.2247(2) 0.0243(10) Uani d . 1 . . C
C2C 0.8368(7) 0.5751(4) 0.2348(3) 0.0325(11) Uani d . 1 . . C
H2C 0.8787 0.6131 0.2848 0.039 Uiso calc R 1 . . H
C2D 0.9039(7) 0.6110(4) 0.1661(3) 0.0355(12) Uani d . 1 . . C
H2D 0.9920 0.6748 0.1704 0.043 Uiso calc R 1 . . H
C2E 0.8425(7) 0.5540(4) 0.0920(3) 0.0327(11) Uani d . 1 . . C
H2E 0.8880 0.5781 0.0465 0.039 Uiso calc R 1 . . H
C2F 0.7107(6) 0.4597(3) 0.0876(3) 0.0233(10) Uani d . 1 . . C
C2G 0.6293(6) 0.3793(4) 0.0154(3) 0.0278(10) Uani d . 1 . . C
C2H 0.6144(6) 0.4219(4) 0.2882(3) 0.0269(10) Uani d . 1 . . C
O2I 0.6682(5) 0.4020(3) -0.05112(18) 0.0396(9) Uani d . 1 . . O
O2J 0.5264(5) 0.2922(3) 0.02922(18) 0.0347(8) Uani d . 1 . . O
O2K 0.6526(5) 0.4613(3) 0.35901(18) 0.0344(8) Uani d . 1 . . O
O2L 0.5065(4) 0.3314(2) 0.26316(18) 0.0320(8) Uani d . 1 . . O
N3A -0.3356(5) -0.0648(3) 0.3843(2) 0.0269(9) Uani d . 1 . . N
C3B -0.3730(6) -0.1056(4) 0.4521(2) 0.0266(10) Uani d . 1 . . C
H3E -0.3319 -0.0608 0.4999 0.032 Uiso calc R 1 . . H
C3C -0.4700(6) -0.2111(4) 0.4538(3) 0.0253(10) Uani d . 1 . . C
C3D -0.5270(6) -0.2773(4) 0.3818(3) 0.0291(11) Uani d . 1 . . C
H3D -0.5878 -0.3503 0.3810 0.035 Uiso calc R 1 . . H
C3E -0.4939(6) -0.2353(4) 0.3112(3) 0.0267(10) Uani d . 1 . . C
C3F -0.3981(6) -0.1286(4) 0.3150(3) 0.0268(10) Uani d . 1 . . C
H3F -0.3756 -0.0993 0.2680 0.032 Uiso calc R 1 . . H
C3G -0.5699(6) -0.3071(4) 0.2349(3) 0.0272(10) Uani d . 1 . . C
C3H -0.5153(6) -0.2492(4) 0.5308(3) 0.0277(10) Uani d . 1 . . C
O3I -0.5329(6) -0.2594(3) 0.17212(18) 0.0433(9) Uani d . 1 . . O
H3I -0.5662 -0.3049 0.1324 0.065 Uiso calc R 1 . . H
O3J -0.6577(5) -0.3988(3) 0.23503(19) 0.0397(8) Uani d . 1 . . O
O3K -0.4979(5) 0.1845(3) 0.40894(18) 0.0384(8) Uani d . 1 . . O
O3L -0.5742(5) -0.3579(3) 0.52396(18) 0.0376(8) Uani d . 1 . . O
H3L -0.5774 -0.3784 0.5682 0.056 Uiso calc R 1 . . H
N4A -0.0590(5) 0.2298(3) 0.3932(2) 0.0242(8) Uani d . 1 . . N
C4B 0.0145(6) 0.2828(4) 0.4640(3) 0.0243(10) Uani d . 1 . . C
C4C 0.1263(7) 0.3832(4) 0.4695(3) 0.0302(11) Uani d . 1 . . C
H4C 0.1764 0.4218 0.5183 0.036 Uiso calc R 1 . . H
C4D 0.1627(7) 0.4262(4) 0.3983(3) 0.0387(13) Uani d . 1 . . C
H4D 0.2402 0.4940 0.4001 0.046 Uiso calc R 1 . . H
C4E 0.0861(7) 0.3700(4) 0.3260(3) 0.0316(11) Uani d . 1 . . C
H4E 0.1108 0.3988 0.2791 0.038 Uiso calc R 1 . . H
C4F -0.0275(6) 0.2705(4) 0.3253(2) 0.0253(10) Uani d . 1 . . C
C4G -0.1311(7) 0.1921(4) 0.2550(3) 0.0281(10) Uani d . 1 . . C
C4H -0.0421(6) 0.2135(3) 0.5298(3) 0.0245(10) Uani d . 1 . . C
O4L -0.1375(5) 0.1185(3) 0.50492(18) 0.0363(8) Uani d . 1 . . O
O4K 0.0097(5) 0.2508(3) 0.59891(17) 0.0352(8) Uani d . 1 . . O
O4J -0.2199(5) 0.1016(2) 0.27177(17) 0.0343(8) Uani d . 1 . . O
O4I -0.1226(5) 0.2211(3) 0.18808(18) 0.0391(9) Uani d . 1 . . O

loop_
_atom_site_aniso_label
_atom_site_aniso_U_11
_atom_site_aniso_U_22
_atom_site_aniso_U_33
_atom_site_aniso_U_12
_atom_site_aniso_U_13
_atom_site_aniso_U_23
Cu1 0.0383(4) 0.0236(3) 0.0189(3) -0.0113(2) 0.0043(2) 0.0006(2)
Cu2 0.0493(4) 0.0232(3) 0.0168(3) -0.0136(3) 0.0025(3) 0.0007(2)
N1A 0.031(2) 0.025(2) 0.019(2) -0.0075(16) 0.0021(16) -0.0004(15)
C1B 0.034(3) 0.026(2) 0.023(3) -0.004(2) 0.001(2) 0.0022(19)
C1C 0.030(3) 0.024(2) 0.019(2) -0.0040(19) 0.0013(19) 0.0028(18)
C1D 0.033(3) 0.022(2) 0.028(3) -0.002(2) 0.001(2) 0.0046(19)
C1E 0.032(3) 0.024(2) 0.021(2) -0.0046(19) 0.000(2) 0.0025(19)
C1F 0.035(3) 0.026(2) 0.023(2) 0.000(2) 0.007(2) 0.0042(19)
C1G 0.034(3) 0.032(3) 0.024(3) -0.002(2) 0.000(2) 0.003(2)
C1H 0.027(3) 0.025(2) 0.030(3) -0.0063(19) 0.004(2) 0.004(2)
O1I 0.057(2) 0.0338(19) 0.0180(17) -0.0136(16) 0.0043(16) -0.0013(14)
O1J 0.054(2) 0.0351(19) 0.0260(19) -0.0186(17) 0.0050(16) -0.0045(15)
O1K 0.063(2) 0.0347(19) 0.0226(19) -0.0065(17) 0.0101(17) -0.0008(15)
O1L 0.065(2) 0.0284(18) 0.0228(18) -0.0118(16) 0.0119(17) 0.0024(14)
O1W 0.045(2) 0.031(2) 0.055(3) -0.0058(17) 0.004(2) 0.0058(18)
N2A 0.029(2) 0.026(2) 0.0173(19) -0.0034(16) 0.0029(16) 0.0033(15)
C2B 0.035(3) 0.022(2) 0.015(2) -0.0050(19) 0.0015(19) 0.0032(17)
C2C 0.043(3) 0.028(3) 0.025(3) -0.004(2) -0.001(2) 0.003(2)
C2D 0.041(3) 0.032(3) 0.030(3) -0.020(2) 0.002(2) 0.005(2)
C2E 0.038(3) 0.035(3) 0.024(3) -0.009(2) 0.007(2) 0.006(2)
C2F 0.025(2) 0.020(2) 0.023(2) -0.0037(18) 0.0032(19) 0.0006(18)
C2G 0.034(3) 0.028(2) 0.019(2) -0.004(2) 0.001(2) -0.0001(19)
C2H 0.032(3) 0.028(2) 0.021(2) -0.001(2) 0.005(2) 0.0064(19)
O2I 0.059(2) 0.040(2) 0.0159(17) -0.0162(17) 0.0032(16) 0.0014(14)
O2J 0.047(2) 0.0299(18) 0.0227(18) -0.0138(15) 0.0026(15) -0.0007(14)
O2K 0.052(2) 0.0300(17) 0.0170(17) -0.0119(15) 0.0034(15) -0.0010(13)
O2L 0.044(2) 0.0271(17) 0.0215(17) -0.0134(14) 0.0070(15) 0.0012(13)
N3A 0.036(2) 0.024(2) 0.021(2) -0.0013(16) 0.0069(17) 0.0025(16)
C3B 0.033(3) 0.027(2) 0.017(2) -0.004(2) 0.0021(19) -0.0043(18)
C3C 0.027(3) 0.027(2) 0.021(2) -0.0011(19) 0.0034(19) 0.0043(19)
C3D 0.039(3) 0.020(2) 0.026(3) -0.007(2) 0.003(2) 0.0038(19)
C3E 0.030(3) 0.028(2) 0.022(2) -0.0015(19) 0.004(2) 0.0034(19)
C3F 0.034(3) 0.026(2) 0.019(2) -0.007(2) 0.003(2) 0.0040(19)
C3G 0.033(3) 0.026(2) 0.022(2) 0.000(2) 0.001(2) 0.0000(19)
C3H 0.034(3) 0.028(2) 0.019(2) -0.006(2) 0.001(2) 0.004(2)
O3I 0.074(3) 0.037(2) 0.0152(17) -0.0112(18) 0.0042(18) -0.0005(14)
O3J 0.055(2) 0.0271(18) 0.033(2) -0.0153(16) 0.0024(16) 0.0013(15)
O3K 0.058(2) 0.0360(19) 0.0186(18) -0.0086(17) 0.0046(16) 0.0003(15)
O3L 0.056(2) 0.0303(18) 0.0250(18) -0.0128(16) 0.0060(17) 0.0080(14)
N4A 0.035(2) 0.0208(19) 0.0151(19) -0.0048(16) 0.0021(16) 0.0001(15)
C4B 0.026(2) 0.025(2) 0.021(2) 0.0005(19) 0.0033(19) 0.0005(18)
C4C 0.038(3) 0.025(2) 0.023(2) -0.010(2) 0.000(2) -0.0037(19)
C4D 0.045(3) 0.033(3) 0.035(3) -0.017(2) 0.008(2) 0.005(2)
C4E 0.037(3) 0.034(3) 0.025(3) -0.005(2) 0.008(2) 0.012(2)
C4F 0.032(3) 0.028(2) 0.017(2) 0.0003(19) 0.0035(19) 0.0049(18)
C4G 0.035(3) 0.027(2) 0.020(2) -0.003(2) 0.002(2) -0.0008(19)
C4H 0.030(3) 0.022(2) 0.020(2) -0.0031(19) 0.0015(19) 0.0009(18)
O4L 0.055(2) 0.0285(18) 0.0219(18) -0.0154(16) 0.0015(15) 0.0052(14)
O4K 0.050(2) 0.0358(18) 0.0151(17) -0.0139(15) -0.0029(15) 0.0005(14)
O4J 0.053(2) 0.0293(18) 0.0168(17) -0.0096(16) 0.0013(15) -0.0017(13)
O4I 0.067(2) 0.0308(18) 0.0172(17) -0.0086(16) 0.0065(16) 0.0018(14)

loop_
_atom_type_symbol
_atom_type_description
_atom_type_scat_dispersion_real
_atom_type_scat_dispersion_imag
_atom_type_scat_source
C C 0.0033 0.0016 'International Tables Vol C Tables 4.2.6.8 and 6.1.1.4'
H H 0.0000 0.0000 'International Tables Vol C Tables 4.2.6.8 and 6.1.1.4'
N N 0.0061 0.0033 'International Tables Vol C Tables 4.2.6.8 and 6.1.1.4'
O O 0.0106 0.0060 'International Tables Vol C Tables 4.2.6.8 and 6.1.1.4'
Cu Cu 0.3201 1.2651 'International Tables Vol C Tables 4.2.6.8 and 6.1.1.4'

loop_
_geom_angle_atom_site_label_1
_geom_angle_atom_site_label_2
_geom_angle_atom_site_label_3
_geom_angle_site_symmetry_1
_geom_angle
N2A Cu1 N1A . 167.35(15)
N2A Cu1 O2L . 80.85(13)
N1A Cu1 O2L . 96.38(13)
N2A Cu1 O2J . 80.30(13)
N1A Cu1 O2J . 100.91(13)
O2L Cu1 O2J . 160.47(13)
N2A Cu1 O1W . 98.23(14)
N1A Cu1 O1W . 94.30(14)
O2L Cu1 O1W . 95.06(14)
O2J Cu1 O1W . 92.65(14)
N4A Cu2 N3A . 176.90(15)
N4A Cu2 O4L . 80.47(13)
N3A Cu2 O4L . 98.14(13)
N4A Cu2 O4J . 81.73(13)
N3A Cu2 O4J . 99.65(14)
O4L Cu2 O4J . 162.20(12)
N4A Cu2 O3K . 90.12(13)
N3A Cu2 O3K . 92.57(13)
O4L Cu2 O3K . 86.53(12)
O4J Cu2 O3K . 93.18(12)
N4A Cu2 O1K . 78.09(13)
N3A Cu2 O1K . 99.43(13)
O4L Cu2 O1K . 98.66(12)
O4J Cu2 O1K . 77.91(12)
O3K Cu2 O1K . 166.05(10)
C1B N1A C1F . 118.8(4)
C1B N1A Cu1 . 120.4(3)
C1F N1A Cu1 . 120.7(3)
N1A C1B C1C . 122.2(4)
N1A C1B H1B . 118.9
C1C C1B H1B . 118.9
C1D C1C C1B . 117.9(4)
C1D C1C C1H . 122.5(4)
C1B C1C C1H . 119.5(4)
C1C C1D C1E . 120.4(4)
C1C C1D H1D . 119.8
C1E C1D H1D . 119.8
C1F C1E C1D . 118.4(4)
C1F C1E C1G . 123.0(4)
C1D C1E C1G . 118.5(4)
N1A C1F C1E . 122.2(4)
N1A C1F H1F . 118.9
C1E C1F H1F . 118.9
O1J C1G O1I . 124.3(4)
O1J C1G C1E . 122.9(4)
O1I C1G C1E . 112.8(4)
O1K C1H O1L . 125.1(4)
O1K C1H C1C . 123.2(4)
O1L C1H C1C . 111.8(4)
C1G O1I H1I . 109.5
C1H O1K Cu2 . 116.7(3)
C1H O1L H1L . 109.5
Cu1 O1W H1W . 111(4)
Cu1 O1W H2W . 98(4)
H1W O1W H2W . 106(6)
C2F N2A C2B . 123.1(4)
C2F N2A Cu1 . 118.7(3)
C2B N2A Cu1 . 118.1(3)
N2A C2B C2C . 120.8(4)
N2A C2B C2H . 111.5(4)
C2C C2B C2H . 127.7(4)
C2B C2C C2D . 116.7(4)
C2B C2C H2C . 121.6
C2D C2C H2C . 121.6
C2E C2D C2C . 121.5(4)
C2E C2D H2D . 119.2
C2C C2D H2D . 119.2
C2D C2E C2F . 117.7(4)
C2D C2E H2E . 121.2
C2F C2E H2E . 121.2
N2A C2F C2E . 120.1(4)
N2A C2F C2G . 111.4(4)
C2E C2F C2G . 128.3(4)
O2I C2G O2J . 125.8(4)
O2I C2G C2F . 118.9(4)
O2J C2G C2F . 115.3(4)
O2K C2H O2L . 125.1(4)
O2K C2H C2B . 119.8(4)
O2L C2H C2B . 115.0(4)
C2G O2J Cu1 . 114.0(3)
C2H O2L Cu1 . 114.4(3)
C3B N3A C3F . 118.7(4)
C3B N3A Cu2 . 119.8(3)
C3F N3A Cu2 . 121.5(3)
N3A C3B C3C . 122.7(4)
N3A C3B H3E . 118.7
C3C C3B H3E . 118.7
C3B C3C C3D . 117.7(4)
C3B C3C C3H . 120.1(4)
C3D C3C C3H . 122.2(4)
C3E C3D C3C . 120.4(4)
C3E C3D H3D . 119.8
C3C C3D H3D . 119.8
C3F C3E C3D . 118.0(4)
C3F C3E C3G . 123.7(4)
C3D C3E C3G . 118.3(4)
N3A C3F C3E . 122.5(4)
N3A C3F H3F . 118.7
C3E C3F H3F . 118.7
O3J C3G O3I . 125.6(4)
O3J C3G C3E . 120.9(4)
O3I C3G C3E . 113.5(4)
O3K C3H O3L 2_456 125.4(4)
O3K C3H C3C 2_456 122.3(4)
O3L C3H C3C . 112.3(4)
C3G O3I H3I . 109.5
C3H O3K Cu2 2_456 113.6(3)
C3H O3L H3L . 109.5
C4F N4A C4B . 122.9(4)
C4F N4A Cu2 . 117.9(3)
C4B N4A Cu2 . 119.1(3)
N4A C4B C4C . 120.4(4)
N4A C4B C4H . 110.5(4)
C4C C4B C4H . 129.1(4)
C4B C4C C4D . 117.2(4)
C4B C4C H4C . 121.4
C4D C4C H4C . 121.4
C4E C4D C4C . 121.4(4)
C4E C4D H4D . 119.3
C4C C4D H4D . 119.3
C4F C4E C4D . 118.0(4)
C4F C4E H4E . 121.0
C4D C4E H4E . 121.0
N4A C4F C4E . 120.1(4)
N4A C4F C4G . 110.8(4)
C4E C4F C4G . 129.2(4)
O4I C4G O4J . 126.0(4)
O4I C4G C4F . 118.4(4)
O4J C4G C4F . 115.6(4)
O4K C4H O4L . 126.7(4)
O4K C4H C4B . 119.3(4)
O4L C4H C4B . 113.9(4)
C4H O4L Cu2 . 115.9(3)
C4G O4J Cu2 . 113.9(3)

loop_
_geom_bond_atom_site_label_1
_geom_bond_atom_site_label_2
_geom_bond_site_symmetry_2
_geom_bond_distance
_geom_bond_publ_flag
Cu1 N1A . 1.973(3) yes
Cu1 N2A . 1.899(3) yes
Cu1 O2J . 2.032(3) yes
Cu1 O2L . 2.010(3) yes
Cu1 O1W . 2.249(4) yes
Cu2 N3A . 1.946(4) yes
Cu2 N4A . 1.889(3) yes
Cu2 O1K . 2.724(4) yes
Cu2 O3K . 2.541(4) yes
Cu2 O4J . 2.001(3) yes
Cu2 O4L . 1.999(3) yes
N1A C1B . 1.342(5) ?
N1A C1F . 1.351(5) ?
C1B C1C . 1.392(6) ?
C1B H1B . 0.9300 ?
C1C C1D . 1.379(6) ?
C1C C1H . 1.498(6) ?
C1D C1E . 1.380(6) ?
C1D H1D . 0.9300 ?
C1E C1F . 1.378(6) ?
C1E C1G . 1.487(6) ?
C1F H1F . 0.9300 ?
C1G O1J . 1.209(5) ?
C1G O1I . 1.321(5) ?
C1H O1K . 1.211(5) ?
C1H O1L . 1.314(5) ?
O1I H1I . 0.8200 ?
O1L H1L . 0.8200 ?
O1W H1W . 0.89(2) ?
O1W H2W . 0.87(2) ?
N2A C2F . 1.324(5) ?
N2A C2B . 1.325(5) ?
C2B C2C . 1.382(6) ?
C2B C2H . 1.511(6) ?
C2C C2D . 1.400(6) ?
C2C H2C . 0.9300 ?
C2D C2E . 1.380(6) ?
C2D H2D . 0.9300 ?
C2E C2F . 1.385(6) ?
C2E H2E . 0.9300 ?
C2F C2G . 1.508(6) ?
C2G O2I . 1.245(5) ?
C2G O2J . 1.268(5) ?
C2H O2K . 1.243(5) ?
C2H O2L . 1.272(5) ?
N3A C3B . 1.343(5) ?
N3A C3F . 1.347(5) ?
C3B C3C . 1.378(6) ?
C3B H3E . 0.9300 ?
C3C C3D . 1.389(6) ?
C3C C3H . 1.489(6) ?
C3D C3E . 1.387(6) ?
C3D H3D . 0.9300 ?
C3E C3F . 1.374(6) ?
C3E C3G . 1.502(6) ?
C3F H3F . 0.9300 ?
C3G O3J . 1.206(5) ?
C3G O3I . 1.302(5) ?
C3H O3K 2_456 1.203(5) ?
C3H O3L . 1.308(5) ?
O3I H3I . 0.8200 ?
O3K C3H 2_456 1.203(5) ?
O3L H3L . 0.8200 ?
N4A C4F . 1.332(5) ?
N4A C4B . 1.338(5) ?
C4B C4C . 1.361(6) ?
C4B C4H . 1.525(6) ?
C4C C4D . 1.404(6) ?
C4C H4C . 0.9300 ?
C4D C4E . 1.377(7) ?
C4D H4D . 0.9300 ?
C4E C4F . 1.368(6) ?
C4E H4E . 0.9300 ?
C4F C4G . 1.523(6) ?
C4G O4I . 1.235(5) ?
C4G O4J . 1.270(5) ?
C4H O4K . 1.225(5) ?
C4H O4L . 1.272(5) ?

loop_
_geom_hbond_atom_site_label_D
_geom_hbond_atom_site_label_H
_geom_hbond_atom_site_label_A
_geom_hbond_site_symmetry_A
_geom_hbond_distance_DH
_geom_hbond_distance_HA
_geom_hbond_distance_DA
_geom_hbond_angle_DHA
O1I H1I O4I 2 0.82 1.76 2.569(4) 171
O1L H1L O4K 2_556 0.82 1.81 2.583(4) 157
O1W H1W O1J 2 0.89(2) 2.17(2) 3.051(5) 172(6)
O1W H2W O2I 2_665 0.87(2) 2.32(2) 3.180(5) 170(6)
O3I H3I O2I 2 0.82 1.76 2.574(4) 172
O3L H3L O2K 2_556 0.82 1.76 2.536(4) 157

loop_
_geom_torsion_atom_site_label_1
_geom_torsion_atom_site_label_2
_geom_torsion_atom_site_label_3
_geom_torsion_atom_site_label_4
_geom_torsion_site_symmetry_4
_geom_torsion
N2A Cu1 N1A C1B . 83.6(8)
O2L Cu1 N1A C1B . 7.0(4)
O2J Cu1 N1A C1B . 177.9(3)
O1W Cu1 N1A C1B . -88.5(3)
N2A Cu1 N1A C1F . -100.1(7)
O2L Cu1 N1A C1F . -176.6(3)
O2J Cu1 N1A C1F . -5.8(4)
O1W Cu1 N1A C1F . 87.8(4)
C1F N1A C1B C1C . 0.1(7)
Cu1 N1A C1B C1C . 176.5(3)
N1A C1B C1C C1D . -0.3(7)
N1A C1B C1C C1H . -178.0(4)
C1B C1C C1D C1E . 1.3(7)
C1H C1C C1D C1E . 179.0(4)
C1C C1D C1E C1F . -2.0(7)
C1C C1D C1E C1G . -178.9(4)
C1B N1A C1F C1E . -0.9(7)
Cu1 N1A C1F C1E . -177.3(3)
C1D C1E C1F N1A . 1.9(7)
C1G C1E C1F N1A . 178.6(4)
C1F C1E C1G O1J . -173.1(5)
C1D C1E C1G O1J . 3.7(7)
C1F C1E C1G O1I . 8.0(7)
C1D C1E C1G O1I . -175.3(4)
C1D C1C C1H O1K . -163.8(5)
C1B C1C C1H O1K . 13.8(7)
C1D C1C C1H O1L . 15.8(6)
C1B C1C C1H O1L . -166.6(4)
O1L C1H O1K Cu2 . -73.8(5)
C1C C1H O1K Cu2 . 105.7(4)
N4A Cu2 O1K C1H . -130.5(3)
N3A Cu2 O1K C1H . 51.4(3)
O4L Cu2 O1K C1H . 151.2(3)
O4J Cu2 O1K C1H . -46.6(3)
O3K Cu2 O1K C1H . -97.7(5)
N1A Cu1 N2A C2F . 98.9(7)
O2L Cu1 N2A C2F . 177.2(3)
O2J Cu1 N2A C2F . 2.3(3)
O1W Cu1 N2A C2F . -89.0(3)
N1A Cu1 N2A C2B . -78.0(8)
O2L Cu1 N2A C2B . 0.2(3)
O2J Cu1 N2A C2B . -174.6(4)
O1W Cu1 N2A C2B . 94.1(3)
C2F N2A C2B C2C . -0.1(7)
Cu1 N2A C2B C2C . 176.7(3)
C2F N2A C2B C2H . -178.2(4)
Cu1 N2A C2B C2H . -1.4(5)
N2A C2B C2C C2D . 0.4(7)
C2H C2B C2C C2D . 178.1(4)
C2B C2C C2D C2E . -0.5(7)
C2C C2D C2E C2F . 0.3(7)
C2B N2A C2F C2E . -0.1(7)
Cu1 N2A C2F C2E . -176.8(3)
C2B N2A C2F C2G . 176.8(4)
Cu1 N2A C2F C2G . 0.0(5)
C2D C2E C2F N2A . 0.0(7)
C2D C2E C2F C2G . -176.3(4)
N2A C2F C2G O2I . 176.5(4)
C2E C2F C2G O2I . -6.9(7)
N2A C2F C2G O2J . -4.1(6)
C2E C2F C2G O2J . 172.5(4)
N2A C2B C2H O2K . -179.9(4)
C2C C2B C2H O2K . 2.3(7)
N2A C2B C2H O2L . 2.4(6)
C2C C2B C2H O2L . -175.5(4)
O2I C2G O2J Cu1 . -174.8(4)
C2F C2G O2J Cu1 . 5.9(5)
N2A Cu1 O2J C2G . -4.7(3)
N1A Cu1 O2J C2G . -171.9(3)
O2L Cu1 O2J C2G . -20.0(6)
O1W Cu1 O2J C2G . 93.2(3)
O2K C2H O2L Cu1 . -179.8(4)
C2B C2H O2L Cu1 . -2.2(5)
N2A Cu1 O2L C2H . 1.2(3)
N1A Cu1 O2L C2H . 168.7(3)
O2J Cu1 O2L C2H . 16.5(6)
O1W Cu1 O2L C2H . -96.4(3)
O4L Cu2 N3A C3B . 7.0(4)
O4J Cu2 N3A C3B . -173.5(3)
O3K Cu2 N3A C3B . -79.8(3)
O1K Cu2 N3A C3B . 107.3(3)
O4L Cu2 N3A C3F . -175.2(3)
O4J Cu2 N3A C3F . 4.2(4)
O3K Cu2 N3A C3F . 97.9(4)
O1K Cu2 N3A C3F . -75.0(4)
C3F N3A C3B C3C . 1.2(7)
Cu2 N3A C3B C3C . 179.0(3)
N3A C3B C3C C3D . 1.1(7)
N3A C3B C3C C3H . -177.0(4)
C3B C3C C3D C3E . -2.8(7)
C3H C3C C3D C3E . 175.3(4)
C3C C3D C3E C3F . 2.1(7)
C3C C3D C3E C3G . -175.9(4)
C3B N3A C3F C3E . -2.0(7)
Cu2 N3A C3F C3E . -179.7(3)
C3D C3E C3F N3A . 0.3(7)
C3G C3E C3F N3A . 178.3(4)
C3F C3E C3G O3J . -177.9(4)
C3D C3E C3G O3J . 0.1(7)
C3F C3E C3G O3I . 1.3(7)
C3D C3E C3G O3I . 179.3(4)
C3B C3C C3H O3K 2_456 13.9(7)
C3D C3C C3H O3K 2_456 -164.1(5)
C3B C3C C3H O3L . -167.7(4)
C3D C3C C3H O3L . 14.2(6)
N4A Cu2 O3K C3H 2_456 -57.5(3)
N3A Cu2 O3K C3H 2_456 120.9(3)
O4L Cu2 O3K C3H 2_456 22.9(3)
O4J Cu2 O3K C3H 2_456 -139.2(3)
O1K Cu2 O3K C3H 2_456 -89.5(5)
O4L Cu2 N4A C4F . 176.8(3)
O4J Cu2 N4A C4F . -3.5(3)
O3K Cu2 N4A C4F . -96.7(3)
O1K Cu2 N4A C4F . 75.8(3)
O4L Cu2 N4A C4B . 0.6(3)
O4J Cu2 N4A C4B . -179.7(4)
O3K Cu2 N4A C4B . 87.1(3)
O1K Cu2 N4A C4B . -100.4(3)
C4F N4A C4B C4C . 0.4(7)
Cu2 N4A C4B C4C . 176.4(3)
C4F N4A C4B C4H . -178.2(4)
Cu2 N4A C4B C4H . -2.2(5)
N4A C4B C4C C4D . -1.2(7)
C4H C4B C4C C4D . 177.1(4)
C4B C4C C4D C4E . 1.0(7)
C4C C4D C4E C4F . 0.0(8)
C4B N4A C4F C4E . 0.7(7)
Cu2 N4A C4F C4E . -175.3(3)
C4B N4A C4F C4G . -179.5(4)
Cu2 N4A C4F C4G . 4.4(5)
C4D C4E C4F N4A . -0.9(7)
C4D C4E C4F C4G . 179.4(5)
N4A C4F C4G O4I . 176.7(4)
C4E C4F C4G O4I . -3.5(8)
N4A C4F C4G O4J . -3.0(6)
C4E C4F C4G O4J . 176.7(5)
N4A C4B C4H O4K . -178.4(4)
C4C C4B C4H O4K . 3.1(7)
N4A C4B C4H O4L . 3.4(6)
C4C C4B C4H O4L . -175.1(5)
O4K C4H O4L Cu2 . 179.0(4)
C4B C4H O4L Cu2 . -3.0(5)
N4A Cu2 O4L C4H . 1.5(3)
N3A Cu2 O4L C4H . 178.7(3)
O4J Cu2 O4L C4H . 0.4(7)
O3K Cu2 O4L C4H . -89.2(3)
O1K Cu2 O4L C4H . 77.8(3)
O4I C4G O4J Cu2 . -179.4(4)
C4F C4G O4J Cu2 . 0.3(5)
N4A Cu2 O4J C4G . 1.6(3)
N3A Cu2 O4J C4G . -175.6(3)
O4L Cu2 O4J C4G . 2.7(6)
O3K Cu2 O4J C4G . 91.2(3)
O1K Cu2 O4J C4G . -77.9(3)
